data_7212235
loop_
_publ_author_name
'Constable, Edwin C.'
'Zhang, Guoqi'
'Housecroft, Catherine E.'
'Neuburger, Markus'
'Zampese, Jennifer A.'

_publ_section_title
;
 Host--guest chemistry of a chiral Schiff base copper(ii) complex: can
 chiral information be transferred to the guest cation?
;
_journal_issue 6
_journal_name_full CrystEngComm
_journal_page_first 1764
_journal_paper_doi 10.1039/b922929a
_journal_volume 12
_journal_year 2010
_chemical_absolute_configuration ad
_chemical_formula_moiety 'C48 H56 Cu2 K N4 O8, 0.8(C H4 O), C N S'
_chemical_formula_sum 'C49.8 H59.2 Cu2 K N5 O8.8 S'
_chemical_formula_weight 1066.90
_space_group_IT_number 1
_symmetry_cell_setting triclinic
_symmetry_space_group_name_Hall 'P 1'
_symmetry_space_group_name_H-M 'P 1'
_atom_sites_solution_hydrogens geom
_atom_sites_solution_primary direct
_audit_creation_date 09-09-15
_audit_creation_method CRYSTALS_ver_12.86
_cell_angle_alpha 105.53(3)
_cell_angle_beta 103.18(3)
_cell_angle_gamma 105.74(3)
_cell_formula_units_Z 1
_cell_length_a 9.830(2)
_cell_length_b 11.531(2)
_cell_length_c 12.209(2)
_cell_measurement_reflns_used 0
_cell_measurement_temperature 173
_cell_measurement_theta_max 0
_cell_measurement_theta_min 0
_cell_volume 1214.1(6)
_computing_cell_refinement 'IPDS (Stoe & Cie, 1996)'
_computing_data_collection 'IPDS (Stoe & Cie, 1996)'
_computing_data_reduction 'XRED (Stoe & Cie 1996)'
_computing_molecular_graphics 'CAMERON (Watkin et al., 1996)'
_computing_publication_material 'CRYSTALS (Betteridge et al., 2003)'
_computing_structure_refinement 'CRYSTALS (Betteridge et al., 2003)'
_computing_structure_solution 'SIR92 (Altomare et al., 1994)'
_diffrn_ambient_temperature 173
_diffrn_measured_fraction_theta_full 0.996
_diffrn_measured_fraction_theta_max 0.988
_diffrn_measurement_device 'Stoe IPDS'
_diffrn_measurement_device_type Area
_diffrn_measurement_method \w
_diffrn_radiation_monochromator graphite
_diffrn_radiation_type 'Mo K\a'
_diffrn_radiation_wavelength 0.71073
_diffrn_reflns_av_R_equivalents 0.081
_diffrn_reflns_limit_h_max 14
_diffrn_reflns_limit_h_min -14
_diffrn_reflns_limit_k_max 17
_diffrn_reflns_limit_k_min -17
_diffrn_reflns_limit_l_max 18
_diffrn_reflns_limit_l_min -18
_diffrn_reflns_number 56546
_diffrn_reflns_theta_full 31.375
_diffrn_reflns_theta_max 32.015
_diffrn_reflns_theta_min 2.276
_diffrn_standards_number 0
_exptl_absorpt_coefficient_mu 1.066
_exptl_absorpt_correction_T_max 0.98
_exptl_absorpt_correction_T_min 0.94
_exptl_absorpt_correction_type multi-scan
_exptl_absorpt_process_details 'DENZO/SCALEPACK (Otwinowski & Minor, 1997)'
_exptl_crystal_colour red
_exptl_crystal_density_diffrn 1.459
_exptl_crystal_density_method 'not measured'
_exptl_crystal_description needle
_exptl_crystal_F_000 556.400
_exptl_crystal_size_max 0.60
_exptl_crystal_size_mid 0.06
_exptl_crystal_size_min 0.02
_refine_diff_density_max 0.90
_refine_diff_density_min -1.31
_refine_ls_abs_structure_details 'Flack (1983), 7195 Friedel-pairs'
_refine_ls_abs_structure_Flack 0.015(8)
_refine_ls_extinction_method None
_refine_ls_goodness_of_fit_ref 1.0761
_refine_ls_hydrogen_treatment constr
_refine_ls_matrix_type full
_refine_ls_number_parameters 614
_refine_ls_number_reflns 13799
_refine_ls_number_restraints 3
_refine_ls_R_factor_all 0.0466
_refine_ls_R_factor_gt 0.0420
_refine_ls_shift/su_max 0.000512
_refine_ls_structure_factor_coef F
_refine_ls_weighting_details
;
Method, part 1, Chebychev polynomial, (Watkin, 1994, Prince, 1982)
[weight] = 1.0/[A~0~*T~0~(x)+A~1~*T~1~(x) ... +A~n-1~]*T~n-1~(x)]
where A~i~ are the Chebychev coefficients listed below and x= Fcalc/Fmax
Method = Robust Weighting (Prince, 1982)
W = [weight] * [1-(deltaF/6*sigmaF)^2^]^2^
A~i~ are:
0.277 0.172 0.656E-01
;
_refine_ls_weighting_scheme calc
_refine_ls_wR_factor_all 0.0543
_refine_ls_wR_factor_gt 0.0474
_refine_ls_wR_factor_ref 0.0469
_reflns_limit_h_max 14
_reflns_limit_h_min -14
_reflns_limit_k_max 17
_reflns_limit_k_min -17
_reflns_limit_l_max 18
_reflns_limit_l_min -18
_reflns_number_gt 14024
_reflns_number_total 15546
_reflns_threshold_expression I>2.0\s(I)
_oxford_diffrn_Wilson_B_factor 2.18
_oxford_diffrn_Wilson_scale 7.62
_oxford_refine_ls_r_factor_ref 0.0414
_oxford_refine_ls_scale 0.3714(3)
_oxford_reflns_number_all 15512
_oxford_reflns_threshold_expression_ref I>3.0\s(I)
_oxford_structure_analysis_title '3t in P1'
_cod_data_source_file b922929a.txt
_cod_data_source_block 2
_cod_depositor_comments
;
The following automatic conversions were performed:

'_symmetry_cell_setting' value 'Triclinic' changed to 'triclinic'
according to /home/saulius/struct/CIF-dictionaries/cif_core.dic
dictionary named 'cif_core.dic' version 2.4.2 from 2011-04-26.

Automatic conversion script
Id: cif_fix_values 1891 2012-01-12 08:04:46Z andrius 
;
_cod_original_cell_volume 1214.0(6)
_cod_original_formula_sum 'C49.80 H59.20 Cu2 K1 N5 O8.80 S1'
_cod_database_code 7212235

loop_
_symmetry_equiv_pos_as_xyz
x,y,z

loop_
_atom_site_label
_atom_site_type_symbol
_atom_site_fract_x
_atom_site_fract_y
_atom_site_fract_z
_atom_site_U_iso_or_equiv
_atom_site_occupancy
_atom_site_adp_type
_atom_site_refinement_flags_posn
Cu1 Cu 0.84950(6) 0.45930(5) 0.56273(4) 0.0240 1.0000 Uani .
Cu2 Cu 0.13333(6) 0.52625(5) 0.42885(4) 0.0241 1.0000 Uani .
K1 K 0.49109(11) 0.49433(10) 0.49241(9) 0.0371 1.0000 Uani .
N1 N 1.0140(3) 0.5374(3) 0.7107(2) 0.0268 1.0000 Uani .
N2 N 0.9130(3) 0.3130(2) 0.5371(2) 0.0275 1.0000 Uani .
N3 N -0.0496(3) 0.4437(2) 0.2948(2) 0.0267 1.0000 Uani .
N4 N 0.0920(3) 0.6833(2) 0.4413(2) 0.0278 1.0000 Uani .
N5 N 1.0004(4) 0.5085(4) 1.0080(3) 0.0474 1.0000 Uani .
O1 O 0.6861(3) 0.7799(2) 0.5565(2) 0.0323 1.0000 Uani .
O2 O 0.4442(3) 0.3189(2) 0.24271(19) 0.0332 1.0000 Uani .
O3 O 0.7949(3) 0.6059(2) 0.5798(2) 0.0297 1.0000 Uani .
O4 O 0.6729(2) 0.3750(2) 0.42878(18) 0.0277 1.0000 Uani .
O5 O 0.2891(3) 0.1951(2) 0.4215(2) 0.0323 1.0000 Uani .
O6 O 0.1855(2) 0.3773(2) 0.40796(19) 0.0257 1.0000 Uani .
O7 O 0.3077(3) 0.6072(2) 0.56563(19) 0.0288 1.0000 Uani .
O8 O 0.5356(3) 0.6654(2) 0.75052(19) 0.0324 1.0000 Uani .
O9 O 0.8612(5) 0.2441(3) 0.9032(3) 0.0701 0.8000 Uani .
S1 S 1.21661(13) 0.75564(9) 1.12652(9) 0.0518 1.0000 Uani .
C1 C 0.5034(4) 0.8105(3) 0.4174(3) 0.0409 1.0000 Uani .
C2 C 0.6285(4) 0.8752(3) 0.5337(3) 0.0355 1.0000 Uani .
C3 C 0.8662(4) 0.7191(3) 0.6643(3) 0.0262 1.0000 Uani .
C4 C 0.8094(4) 0.8189(3) 0.6550(3) 0.0277 1.0000 Uani .
C5 C 0.8762(4) 0.9405(3) 0.7416(3) 0.0340 1.0000 Uani .
C6 C 0.9994(4) 0.9683(3) 0.8406(3) 0.0367 1.0000 Uani .
C7 C 1.0560(4) 0.8738(3) 0.8522(3) 0.0356 1.0000 Uani .
C8 C 0.9927(4) 0.7487(3) 0.7638(3) 0.0276 1.0000 Uani .
C9 C 1.0574(3) 0.6554(3) 0.7832(3) 0.0279 1.0000 Uani .
C10 C 1.0742(3) 0.4422(2) 0.7420(2) 0.0271 1.0000 Uani .
C11 C 1.2321(4) 0.4931(3) 0.8285(3) 0.0335 1.0000 Uani .
C12 C 1.2720(4) 0.3811(3) 0.8521(3) 0.0391 1.0000 Uani .
C13 C 1.2549(4) 0.2792(3) 0.7363(3) 0.0436 1.0000 Uani .
C14 C 1.0989(4) 0.2299(3) 0.6459(3) 0.0387 1.0000 Uani .
C15 C 1.0609(3) 0.3439(2) 0.6237(2) 0.0287 1.0000 Uani .
C16 C 0.8428(4) 0.2052(3) 0.4489(3) 0.0303 1.0000 Uani .
C17 C 0.7064(4) 0.1729(3) 0.3538(3) 0.0305 1.0000 Uani .
C18 C 0.6496(4) 0.0502(3) 0.2613(3) 0.0373 1.0000 Uani .
C19 C 0.5270(4) 0.0171(3) 0.1649(3) 0.0410 1.0000 Uani .
C20 C 0.4552(4) 0.1054(3) 0.1546(3) 0.0389 1.0000 Uani .
C21 C 0.5070(4) 0.2255(3) 0.2439(3) 0.0309 1.0000 Uani .
C22 C 0.6336(3) 0.2621(3) 0.3471(3) 0.0262 1.0000 Uani .
C23 C 0.3253(4) 0.2954(4) 0.1379(3) 0.0359 1.0000 Uani .
C24 C 0.2817(4) 0.4121(4) 0.1562(3) 0.0401 1.0000 Uani .
C25 C 0.4768(4) 0.1513(3) 0.5468(3) 0.0395 1.0000 Uani .
C26 C 0.3445(4) 0.0939(3) 0.4325(3) 0.0346 1.0000 Uani .
C27 C 0.1099(4) 0.2648(3) 0.3210(3) 0.0255 1.0000 Uani .
C28 C 0.1655(4) 0.1625(3) 0.3241(3) 0.0290 1.0000 Uani .
C29 C 0.0982(4) 0.0434(3) 0.2342(3) 0.0346 1.0000 Uani .
C30 C -0.0264(4) 0.0211(3) 0.1364(3) 0.0375 1.0000 Uani .
C31 C -0.0831(4) 0.1155(3) 0.1323(3) 0.0324 1.0000 Uani .
C32 C -0.0172(4) 0.2382(3) 0.2244(3) 0.0279 1.0000 Uani .
C33 C -0.0913(4) 0.3312(3) 0.2177(3) 0.0296 1.0000 Uani .
C34 C -0.1366(3) 0.5298(2) 0.2877(2) 0.0280 1.0000 Uani .
C35 C -0.2522(4) 0.4959(3) 0.1663(3) 0.0334 1.0000 Uani .
C36 C -0.3261(3) 0.5972(3) 0.1739(3) 0.0410 1.0000 Uani .
C37 C -0.2116(3) 0.7321(3) 0.2155(3) 0.0441 1.0000 Uani .
C38 C -0.0976(4) 0.7663(3) 0.3386(3) 0.0379 1.0000 Uani .
C39 C -0.0214(3) 0.6666(2) 0.3309(2) 0.0289 1.0000 Uani .
C40 C 0.1556(4) 0.7890(3) 0.5323(3) 0.0305 1.0000 Uani .
C41 C 0.2778(4) 0.8127(3) 0.6358(3) 0.0288 1.0000 Uani .
C42 C 0.3312(4) 0.9330(3) 0.7293(3) 0.0372 1.0000 Uani .
C43 C 0.4508(4) 0.9641(3) 0.8300(3) 0.0416 1.0000 Uani .
C44 C 0.5233(4) 0.8761(3) 0.8400(3) 0.0367 1.0000 Uani .
C45 C 0.4746(4) 0.7580(3) 0.7508(2) 0.0287 1.0000 Uani .
C46 C 0.3490(4) 0.7225(3) 0.6461(3) 0.0281 1.0000 Uani .
C47 C 0.6515(4) 0.6880(4) 0.8589(3) 0.0386 1.0000 Uani .
C48 C 0.6869(4) 0.5666(4) 0.8419(3) 0.0437 1.0000 Uani .
C49 C 1.0891(3) 0.6112(3) 1.0575(2) 0.0366 1.0000 Uani .
C50 C 0.7377(5) 0.2366(4) 0.8212(4) 0.0545 0.8000 Uani .
H11 H 0.4663 0.8745 0.3988 0.0640 1.0000 Uiso R
H13 H 0.5384 0.7708 0.3555 0.0639 1.0000 Uiso R
H12 H 0.4264 0.7461 0.4253 0.0637 1.0000 Uiso R
H21 H 0.7062 0.9451 0.5295 0.0440 1.0000 Uiso R
H22 H 0.5924 0.9118 0.5976 0.0432 1.0000 Uiso R
H51 H 0.8375 1.0056 0.7342 0.0399 1.0000 Uiso R
H61 H 1.0448 1.0516 0.8989 0.0407 1.0000 Uiso R
H71 H 1.1382 0.8916 0.9198 0.0372 1.0000 Uiso R
H91 H 1.1423 0.6747 0.8546 0.0310 1.0000 Uiso R
H101 H 1.0056 0.3957 0.7771 0.0336 1.0000 Uiso R
H111 H 1.3010 0.5356 0.7921 0.0422 1.0000 Uiso R
H112 H 1.2369 0.5549 0.9021 0.0417 1.0000 Uiso R
H121 H 1.2073 0.3406 0.8914 0.0510 1.0000 Uiso R
H122 H 1.3776 0.4131 0.9035 0.0511 1.0000 Uiso R
H131 H 1.3256 0.3170 0.7003 0.0582 1.0000 Uiso R
H132 H 1.2768 0.2061 0.7522 0.0582 1.0000 Uiso R
H142 H 1.0966 0.1714 0.5701 0.0480 1.0000 Uiso R
H141 H 1.0278 0.1847 0.6766 0.0478 1.0000 Uiso R
H151 H 1.1343 0.3875 0.5922 0.0368 1.0000 Uiso R
H161 H 0.8874 0.1408 0.4465 0.0400 1.0000 Uiso R
H181 H 0.7011 -0.0072 0.2681 0.0423 1.0000 Uiso R
H191 H 0.4930 -0.0624 0.1051 0.0444 1.0000 Uiso R
H201 H 0.3711 0.0818 0.0871 0.0389 1.0000 Uiso R
H232 H 0.3618 0.2804 0.0682 0.0388 1.0000 Uiso R
H231 H 0.2432 0.2181 0.1269 0.0384 1.0000 Uiso R
H241 H 0.1933 0.3955 0.0915 0.0606 1.0000 Uiso R
H243 H 0.3639 0.4819 0.1579 0.0611 1.0000 Uiso R
H242 H 0.2611 0.4363 0.2327 0.0602 1.0000 Uiso R
H251 H 0.5186 0.0850 0.5552 0.0670 1.0000 Uiso R
H252 H 0.4499 0.1833 0.6167 0.0667 1.0000 Uiso R
H253 H 0.5528 0.2220 0.5429 0.0665 1.0000 Uiso R
H262 H 0.2661 0.0240 0.4373 0.0435 1.0000 Uiso R
H261 H 0.3747 0.0629 0.3629 0.0430 1.0000 Uiso R
H291 H 0.1380 -0.0222 0.2365 0.0401 1.0000 Uiso R
H301 H -0.0697 -0.0593 0.0730 0.0387 1.0000 Uiso R
H311 H -0.1689 0.0984 0.0668 0.0348 1.0000 Uiso R
H331 H -0.1793 0.3020 0.1507 0.0350 1.0000 Uiso R
H341 H -0.1866 0.5284 0.3487 0.0343 1.0000 Uiso R
H352 H -0.3269 0.4098 0.1454 0.0401 1.0000 Uiso R
H351 H -0.2046 0.4928 0.1067 0.0397 1.0000 Uiso R
H361 H -0.3972 0.5762 0.0932 0.0498 1.0000 Uiso R
H362 H -0.3800 0.5931 0.2301 0.0496 1.0000 Uiso R
H371 H -0.2609 0.7943 0.2169 0.0551 1.0000 Uiso R
H372 H -0.1584 0.7350 0.1575 0.0545 1.0000 Uiso R
H381 H -0.1468 0.7646 0.4000 0.0470 1.0000 Uiso R
H382 H -0.0247 0.8518 0.3650 0.0468 1.0000 Uiso R
H391 H 0.0309 0.6713 0.2711 0.0349 1.0000 Uiso R
H401 H 0.1178 0.8568 0.5317 0.0369 1.0000 Uiso R
H421 H 0.2810 0.9891 0.7227 0.0451 1.0000 Uiso R
H431 H 0.4813 1.0419 0.8933 0.0451 1.0000 Uiso R
H441 H 0.6064 0.8979 0.9075 0.0399 1.0000 Uiso R
H471 H 0.6179 0.7105 0.9301 0.0419 1.0000 Uiso R
H472 H 0.7387 0.7624 0.8711 0.0419 1.0000 Uiso R
H482 H 0.7653 0.5776 0.9128 0.0659 1.0000 Uiso R
H481 H 0.5968 0.4972 0.8315 0.0662 1.0000 Uiso R
H483 H 0.7218 0.5447 0.7721 0.0652 1.0000 Uiso R
H502 H 0.6868 0.2788 0.8648 0.0739 0.8000 Uiso R
H501 H 0.6813 0.1502 0.7813 0.0743 0.8000 Uiso R
H503 H 0.7679 0.2763 0.7681 0.0748 0.8000 Uiso R
H1 H 0.9127 0.3285 0.9390 0.0885 0.8000 Uiso R

loop_
_atom_site_aniso_label
_atom_site_aniso_U_11
_atom_site_aniso_U_22
_atom_site_aniso_U_33
_atom_site_aniso_U_23
_atom_site_aniso_U_13
_atom_site_aniso_U_12
Cu1 0.02556(16) 0.02314(13) 0.02263(13) 0.00622(10) 0.00665(12) 0.01055(11)
Cu2 0.02465(15) 0.02267(13) 0.02452(13) 0.00706(11) 0.00684(12) 0.00979(11)
K1 0.02783(18) 0.03646(18) 0.0392(2) 0.00169(15) 0.00736(16) 0.01389(14)
N1 0.0279(11) 0.0297(10) 0.0248(9) 0.0089(7) 0.0090(8) 0.0134(8)
N2 0.0337(11) 0.0269(10) 0.0274(9) 0.0100(7) 0.0125(8) 0.0166(8)
N3 0.0235(10) 0.0279(9) 0.0271(9) 0.0108(8) 0.0052(8) 0.0082(7)
N4 0.0269(10) 0.0255(9) 0.0346(11) 0.0128(8) 0.0116(8) 0.0110(7)
N5 0.0387(13) 0.0547(19) 0.0405(14) 0.0098(13) 0.0135(12) 0.0103(12)
O1 0.0338(11) 0.0273(9) 0.0327(9) 0.0085(7) 0.0033(8) 0.0143(8)
O2 0.0315(12) 0.0352(11) 0.0250(9) 0.0090(8) 0.0015(8) 0.0078(9)
O3 0.0301(11) 0.0238(9) 0.0280(9) 0.0031(8) 0.0019(9) 0.0109(8)
O4 0.0261(10) 0.0249(9) 0.0241(9) 0.0023(7) 0.0016(8) 0.0088(8)
O5 0.0406(12) 0.0277(9) 0.0312(9) 0.0095(7) 0.0102(9) 0.0182(8)
O6 0.0284(11) 0.0212(9) 0.0261(9) 0.0051(7) 0.0067(8) 0.0116(8)
O7 0.0308(11) 0.0247(9) 0.0260(9) 0.0031(7) 0.0048(8) 0.0120(8)
O8 0.0303(11) 0.0319(11) 0.0278(10) 0.0055(8) 0.0035(8) 0.0101(9)
O9 0.093(3) 0.0377(14) 0.0555(18) 0.0167(13) -0.0120(18) 0.0168(15)
S1 0.0629(6) 0.0395(4) 0.0416(4) 0.0071(3) 0.0160(4) 0.0088(3)
C1 0.0490(17) 0.0423(15) 0.0390(14) 0.0174(12) 0.0117(13) 0.0267(13)
C2 0.0457(16) 0.0296(12) 0.0376(13) 0.0138(10) 0.0147(12) 0.0203(11)
C3 0.0255(14) 0.0245(12) 0.0239(11) 0.0056(10) 0.0063(10) 0.0060(10)
C4 0.0314(14) 0.0222(11) 0.0287(11) 0.0067(9) 0.0106(10) 0.0095(10)
C5 0.0402(16) 0.0271(13) 0.0357(13) 0.0103(10) 0.0132(12) 0.0133(11)
C6 0.0426(17) 0.0206(11) 0.0384(14) 0.0023(10) 0.0107(12) 0.0083(11)
C7 0.0343(17) 0.0303(14) 0.0320(14) 0.0033(11) 0.0074(12) 0.0062(12)
C8 0.0262(14) 0.0251(12) 0.0278(12) 0.0062(10) 0.0065(11) 0.0082(10)
C9 0.0263(13) 0.0287(12) 0.0239(10) 0.0043(9) 0.0066(10) 0.0085(9)
C10 0.0274(10) 0.0320(10) 0.0266(9) 0.0119(8) 0.0105(8) 0.0148(8)
C11 0.0307(16) 0.0419(17) 0.0333(14) 0.0152(13) 0.0114(13) 0.0181(13)
C12 0.0405(15) 0.0547(15) 0.0331(12) 0.0211(11) 0.0123(11) 0.0276(12)
C13 0.0492(16) 0.0523(15) 0.0439(14) 0.0218(12) 0.0152(12) 0.0353(13)
C14 0.0476(18) 0.0359(14) 0.0408(15) 0.0166(12) 0.0139(13) 0.0244(13)
C15 0.0306(11) 0.0337(10) 0.0290(9) 0.0131(8) 0.0138(8) 0.0170(8)
C16 0.0359(14) 0.0275(11) 0.0341(12) 0.0115(9) 0.0182(11) 0.0148(10)
C17 0.0359(17) 0.0243(13) 0.0292(13) 0.0051(11) 0.0146(13) 0.0085(11)
C18 0.0423(19) 0.0240(14) 0.0407(16) 0.0013(12) 0.0188(15) 0.0096(12)
C19 0.0431(19) 0.0294(14) 0.0381(16) -0.0025(11) 0.0173(15) 0.0050(13)
C20 0.0339(17) 0.0402(17) 0.0262(13) 0.0002(11) 0.0071(12) 0.0021(13)
C21 0.0311(16) 0.0306(14) 0.0277(13) 0.0078(11) 0.0111(12) 0.0069(11)
C22 0.0259(14) 0.0255(13) 0.0246(12) 0.0059(10) 0.0107(11) 0.0061(10)
C23 0.0273(15) 0.0489(18) 0.0249(12) 0.0122(12) 0.0054(11) 0.0071(13)
C24 0.0304(15) 0.0555(19) 0.0359(14) 0.0224(14) 0.0094(12) 0.0124(13)
C25 0.0521(17) 0.0432(15) 0.0391(14) 0.0182(12) 0.0210(13) 0.0317(13)
C26 0.0423(16) 0.0305(12) 0.0402(14) 0.0160(10) 0.0163(12) 0.0209(11)
C27 0.0293(15) 0.0240(12) 0.0255(11) 0.0086(10) 0.0119(11) 0.0103(10)
C28 0.0309(14) 0.0294(13) 0.0280(11) 0.0105(10) 0.0097(10) 0.0120(10)
C29 0.0428(17) 0.0221(12) 0.0379(14) 0.0059(10) 0.0171(12) 0.0113(11)
C30 0.0390(16) 0.0292(13) 0.0315(13) 0.0022(10) 0.0083(11) 0.0039(11)
C31 0.0306(15) 0.0282(13) 0.0282(12) 0.0035(10) 0.0051(11) 0.0052(11)
C32 0.0277(14) 0.0264(13) 0.0251(12) 0.0050(10) 0.0090(11) 0.0063(10)
C33 0.0253(13) 0.0341(13) 0.0297(12) 0.0131(10) 0.0080(10) 0.0100(10)
C34 0.0247(10) 0.0320(10) 0.0325(10) 0.0154(8) 0.0126(8) 0.0112(8)
C35 0.0263(15) 0.0402(16) 0.0357(14) 0.0178(13) 0.0077(12) 0.0124(12)
C36 0.0302(13) 0.0495(14) 0.0489(16) 0.0249(13) 0.0098(11) 0.0180(11)
C37 0.0410(15) 0.0430(13) 0.0549(16) 0.0261(12) 0.0101(13) 0.0205(11)
C38 0.0359(15) 0.0354(14) 0.0500(17) 0.0201(12) 0.0143(13) 0.0191(11)
C39 0.0266(10) 0.0303(9) 0.0328(10) 0.0139(8) 0.0097(9) 0.0116(8)
C40 0.0325(13) 0.0271(12) 0.0358(13) 0.0126(10) 0.0138(11) 0.0128(10)
C41 0.0318(16) 0.0228(13) 0.0308(13) 0.0059(10) 0.0134(12) 0.0089(11)
C42 0.048(2) 0.0262(14) 0.0375(16) 0.0070(12) 0.0183(15) 0.0136(13)
C43 0.053(2) 0.0261(14) 0.0350(15) -0.0004(11) 0.0147(15) 0.0081(13)
C44 0.0427(19) 0.0287(13) 0.0298(13) 0.0036(11) 0.0117(13) 0.0057(12)
C45 0.0296(15) 0.0271(13) 0.0228(11) 0.0048(10) 0.0077(11) 0.0047(11)
C46 0.0318(16) 0.0230(13) 0.0270(12) 0.0057(10) 0.0113(12) 0.0074(11)
C47 0.0342(17) 0.0459(18) 0.0262(13) 0.0100(12) 0.0019(12) 0.0092(13)
C48 0.0391(18) 0.055(2) 0.0397(16) 0.0222(15) 0.0085(14) 0.0191(15)
C49 0.0350(12) 0.0472(13) 0.0322(11) 0.0153(10) 0.0133(10) 0.0180(10)
C50 0.048(2) 0.0412(19) 0.058(3) 0.0191(18) 0.005(2) 0.0001(16)

loop_
_atom_type_symbol
_atom_type_scat_dispersion_real
_atom_type_scat_dispersion_imag
_atom_type_scat_Cromer_Mann_a1
_atom_type_scat_Cromer_Mann_b1
_atom_type_scat_Cromer_Mann_a2
_atom_type_scat_Cromer_Mann_b2
_atom_type_scat_Cromer_Mann_a3
_atom_type_scat_Cromer_Mann_b3
_atom_type_scat_Cromer_Mann_a4
_atom_type_scat_Cromer_Mann_b4
_atom_type_scat_Cromer_Mann_c
_atom_type_scat_source
C 0.0033 0.0016 2.3100 20.8439 1.0200 10.2075 1.5886 0.5687 0.8650 51.6512 0.2156 'International Tables Vol C 4.2.6.8 and 6.1.1.4'
H 0.0000 0.0000 0.4930 10.5109 0.3229 26.1257 0.1402 3.1424 0.0408 57.7998 0.0030 'International Tables Vol C 4.2.6.8 and 6.1.1.4'
N 0.0061 0.0033 12.2126 0.0057 3.1322 9.8933 2.0125 28.9975 1.1663 0.5826 -11.5290 'International Tables Vol C 4.2.6.8 and 6.1.1.4'
O 0.0106 0.0060 3.0485 13.2771 2.2868 5.7011 1.5463 0.3239 0.8670 32.9089 0.2508 'International Tables Vol C 4.2.6.8 and 6.1.1.4'
K 0.2009 0.2494 8.2186 12.7949 7.4398 0.7748 1.0519 213.1870 0.8659 41.6841 1.4228 'International Tables Vol C 4.2.6.8 and 6.1.1.4'
Cu 0.3201 1.2651 13.3380 3.5828 7.1676 0.2470 5.6158 11.3966 1.6735 64.8126 1.1910 'International Tables Vol C 4.2.6.8 and 6.1.1.4'
S 0.1246 0.1234 6.9053 1.4679 5.2034 22.2151 1.4379 0.2536 1.5863 56.1720 0.8669 'International Tables Vol C 4.2.6.8 and 6.1.1.4'

loop_
_geom_angle_atom_site_label_1
_geom_angle_site_symmetry_1
_geom_angle_atom_site_label_2
_geom_angle_atom_site_label_3
_geom_angle
_geom_angle_publ_flag
Cu2 1_655 Cu1 N1 84.07(8) yes
Cu2 1_655 Cu1 N2 74.28(8) yes
N1 . Cu1 N2 85.97(12) yes
Cu2 1_655 Cu1 O3 101.51(8) yes
N1 . Cu1 O3 94.79(11) yes
N2 . Cu1 O3 175.64(10) yes
Cu2 1_655 Cu1 O4 103.03(8) yes
N1 . Cu1 O4 172.71(10) yes
N2 . Cu1 O4 94.29(11) yes
O3 . Cu1 O4 85.51(10) yes
Cu1 1_455 Cu2 N3 75.75(8) yes
Cu1 1_455 Cu2 N4 83.68(8) yes
N3 . Cu2 N4 85.70(13) yes
Cu1 1_455 Cu2 O6 101.73(7) yes
N3 . Cu2 O6 94.81(11) yes
N4 . Cu2 O6 174.53(10) yes
Cu1 1_455 Cu2 O7 101.54(8) yes
N3 . Cu2 O7 177.27(11) yes
N4 . Cu2 O7 93.81(11) yes
O6 . Cu2 O7 85.93(10) yes
O6 . K1 O5 50.60(7) yes
O6 . K1 O4 122.69(8) yes
O5 . K1 O4 78.18(8) yes
O6 . K1 O3 178.37(9) yes
O5 . K1 O3 128.05(8) yes
O4 . K1 O3 56.71(7) yes
O6 . K1 O1 129.66(8) yes
O5 . K1 O1 179.05(8) yes
O4 . K1 O1 101.16(8) yes
O3 . K1 O1 51.70(7) yes
O6 . K1 O7 56.88(8) yes
O5 . K1 O7 99.96(8) yes
O4 . K1 O7 176.65(9) yes
O3 . K1 O7 123.62(8) yes
O1 . K1 O7 80.74(8) yes
O6 . K1 O2 79.01(8) yes
O5 . K1 O2 64.24(7) yes
O4 . K1 O2 53.83(7) yes
O3 . K1 O2 101.29(8) yes
O1 . K1 O2 114.82(8) yes
O6 . K1 O8 100.25(8) yes
O5 . K1 O8 113.82(7) yes
O4 . K1 O8 125.69(8) yes
O3 . K1 O8 79.40(8) yes
O1 . K1 O8 67.12(7) yes
O7 . K1 O2 127.95(8) yes
O7 . K1 O8 52.42(7) yes
O2 . K1 O8 177.97(9) yes
Cu1 . N1 C9 125.3(2) yes
Cu1 . N1 C10 111.69(18) yes
C9 . N1 C10 122.6(3) yes
Cu1 . N2 C15 111.47(17) yes
Cu1 . N2 C16 124.7(2) yes
C15 . N2 C16 123.6(3) yes
Cu2 . N3 C33 125.6(2) yes
Cu2 . N3 C34 111.69(18) yes
C33 . N3 C34 122.7(3) yes
Cu2 . N4 C39 110.60(18) yes
Cu2 . N4 C40 125.4(2) yes
C39 . N4 C40 124.0(3) yes
C2 . O1 C4 117.7(2) yes
C2 . O1 K1 124.2(2) yes
C4 . O1 K1 111.20(17) yes
C21 . O2 C23 118.1(3) yes
C21 . O2 K1 112.71(17) yes
C23 . O2 K1 124.63(19) yes
Cu1 . O3 C3 126.6(2) yes
Cu1 . O3 K1 100.71(10) yes
C3 . O3 K1 123.5(2) yes
Cu1 . O4 C22 127.1(2) yes
Cu1 . O4 K1 102.83(10) yes
C22 . O4 K1 126.5(2) yes
C26 . O5 C28 116.6(2) yes
C26 . O5 K1 125.86(19) yes
C28 . O5 K1 108.86(17) yes
Cu2 . O6 C27 125.7(2) yes
Cu2 . O6 K1 98.75(9) yes
C27 . O6 K1 125.45(19) yes
Cu2 . O7 C46 126.4(2) yes
Cu2 . O7 K1 101.39(10) yes
C46 . O7 K1 125.7(2) yes
C45 . O8 C47 116.9(3) yes
C45 . O8 K1 111.99(17) yes
C47 . O8 K1 126.7(2) yes
C50 . O9 H1 104.3 no
C2 . C1 H11 108.1 no
C2 . C1 H13 109.7 no
H11 . C1 H13 110.9 no
C2 . C1 H12 109.3 no
H11 . C1 H12 109.9 no
H13 . C1 H12 108.9 no
C1 . C2 O1 107.1(3) yes
C1 . C2 H21 110.9 no
O1 . C2 H21 110.3 no
C1 . C2 H22 110.0 no
O1 . C2 H22 111.0 no
H21 . C2 H22 107.5 no
O3 . C3 C4 116.9(3) yes
O3 . C3 C8 125.0(3) yes
C4 . C3 C8 118.2(3) yes
C3 . C4 O1 113.5(3) yes
C3 . C4 C5 120.6(3) yes
O1 . C4 C5 125.9(3) yes
C4 . C5 C6 120.9(3) yes
C4 . C5 H51 119.7 no
C6 . C5 H51 119.5 no
C5 . C6 C7 119.8(3) yes
C5 . C6 H61 120.3 no
C7 . C6 H61 119.9 no
C6 . C7 C8 121.0(3) yes
C6 . C7 H71 120.2 no
C8 . C7 H71 118.9 no
C7 . C8 C3 119.6(3) yes
C7 . C8 C9 117.5(3) yes
C3 . C8 C9 122.8(3) yes
C8 . C9 N1 125.3(3) yes
C8 . C9 H91 122.9 no
N1 . C9 H91 111.8 no
N1 . C10 C11 117.1(2) yes
N1 . C10 C15 106.93(19) yes
C11 . C10 C15 110.3(2) yes
N1 . C10 H101 106.7 no
C11 . C10 H101 108.6 no
C15 . C10 H101 106.7 no
C10 . C11 C12 109.2(3) yes
C10 . C11 H111 108.8 no
C12 . C11 H111 109.6 no
C10 . C11 H112 108.4 no
C12 . C11 H112 111.0 no
H111 . C11 H112 109.8 no
C11 . C12 C13 111.6(2) yes
C11 . C12 H121 110.4 no
C13 . C12 H121 108.1 no
C11 . C12 H122 109.4 no
C13 . C12 H122 107.5 no
H121 . C12 H122 109.8 no
C12 . C13 C14 112.2(2) yes
C12 . C13 H131 108.5 no
C14 . C13 H131 108.0 no
C12 . C13 H132 110.9 no
C14 . C13 H132 108.8 no
H131 . C13 H132 108.3 no
C13 . C14 C15 109.3(3) yes
C13 . C14 H142 109.1 no
C15 . C14 H142 109.1 no
C13 . C14 H141 109.4 no
C15 . C14 H141 110.2 no
H142 . C14 H141 109.7 no
C14 . C15 C10 110.5(2) yes
C14 . C15 N2 116.5(2) yes
C10 . C15 N2 107.88(19) yes
C14 . C15 H151 108.4 no
C10 . C15 H151 106.9 no
N2 . C15 H151 106.1 no
N2 . C16 C17 126.8(3) yes
N2 . C16 H161 116.0 no
C17 . C16 H161 117.2 no
C16 . C17 C18 118.3(3) yes
C16 . C17 C22 121.8(3) yes
C18 . C17 C22 119.8(3) yes
C17 . C18 C19 121.2(3) yes
C17 . C18 H181 117.8 no
C19 . C18 H181 121.0 no
C18 . C19 C20 120.0(3) yes
C18 . C19 H191 119.8 no
C20 . C19 H191 120.1 no
C19 . C20 C21 120.2(3) yes
C19 . C20 H201 119.3 no
C21 . C20 H201 120.5 no
C20 . C21 O2 124.7(3) yes
C20 . C21 C22 121.1(3) yes
O2 . C21 C22 114.2(3) yes
C21 . C22 C17 117.7(3) yes
C21 . C22 O4 117.5(3) yes
C17 . C22 O4 124.8(3) yes
O2 . C23 C24 107.9(3) yes
O2 . C23 H232 108.4 no
C24 . C23 H232 110.3 no
O2 . C23 H231 107.8 no
C24 . C23 H231 112.5 no
H232 . C23 H231 109.8 no
C23 . C24 H241 110.1 no
C23 . C24 H243 107.9 no
H241 . C24 H243 110.1 no
C23 . C24 H242 111.0 no
H241 . C24 H242 108.7 no
H243 . C24 H242 109.1 no
C26 . C25 H251 108.7 no
C26 . C25 H252 112.3 no
H251 . C25 H252 109.2 no
C26 . C25 H253 110.2 no
H251 . C25 H253 108.6 no
H252 . C25 H253 107.8 no
C25 . C26 O5 107.0(3) yes
C25 . C26 H262 110.3 no
O5 . C26 H262 109.4 no
C25 . C26 H261 110.8 no
O5 . C26 H261 109.0 no
H262 . C26 H261 110.3 no
O6 . C27 C28 116.9(3) yes
O6 . C27 C32 125.5(3) yes
C28 . C27 C32 117.6(3) yes
C27 . C28 O5 114.3(3) yes
C27 . C28 C29 121.0(3) yes
O5 . C28 C29 124.6(3) yes
C28 . C29 C30 120.0(3) yes
C28 . C29 H291 119.9 no
C30 . C29 H291 120.0 no
C29 . C30 C31 120.2(3) yes
C29 . C30 H301 120.0 no
C31 . C30 H301 119.8 no
C30 . C31 C32 120.9(3) yes
C30 . C31 H311 119.3 no
C32 . C31 H311 119.8 no
C31 . C32 C27 120.2(3) yes
C31 . C32 C33 117.4(3) yes
C27 . C32 C33 122.3(3) yes
C32 . C33 N3 125.4(3) yes
C32 . C33 H331 115.5 no
N3 . C33 H331 119.1 no
N3 . C34 C35 116.3(2) yes
N3 . C34 C39 106.18(19) yes
C35 . C34 C39 112.0(2) yes
N3 . C34 H341 106.2 no
C35 . C34 H341 109.4 no
C39 . C34 H341 106.1 no
C34 . C35 C36 109.2(3) yes
C34 . C35 H352 108.7 no
C36 . C35 H352 110.8 no
C34 . C35 H351 109.4 no
C36 . C35 H351 110.4 no
H352 . C35 H351 108.3 no
C35 . C36 C37 111.7(2) yes
C35 . C36 H361 108.2 no
C37 . C36 H361 110.1 no
C35 . C36 H362 108.3 no
C37 . C36 H362 109.1 no
H361 . C36 H362 109.3 no
C36 . C37 C38 111.4(2) yes
C36 . C37 H371 110.3 no
C38 . C37 H371 110.9 no
C36 . C37 H372 108.2 no
C38 . C37 H372 108.3 no
H371 . C37 H372 107.6 no
C37 . C38 C39 108.8(3) yes
C37 . C38 H381 111.0 no
C39 . C38 H381 108.1 no
C37 . C38 H382 111.4 no
C39 . C38 H382 110.6 no
H381 . C38 H382 106.8 no
C34 . C39 C38 111.1(2) yes
C34 . C39 N4 107.07(19) yes
C38 . C39 N4 116.7(2) yes
C34 . C39 H391 108.2 no
C38 . C39 H391 107.5 no
N4 . C39 H391 106.0 no
N4 . C40 C41 125.2(3) yes
N4 . C40 H401 117.6 no
C41 . C40 H401 117.2 no
C40 . C41 C42 117.8(3) yes
C40 . C41 C46 123.0(3) yes
C42 . C41 C46 119.1(3) yes
C41 . C42 C43 121.1(3) yes
C41 . C42 H421 118.0 no
C43 . C42 H421 120.8 no
C42 . C43 C44 120.0(3) yes
C42 . C43 H431 120.2 no
C44 . C43 H431 119.7 no
C43 . C44 C45 120.5(3) yes
C43 . C44 H441 120.2 no
C45 . C44 H441 119.3 no
C44 . C45 O8 125.7(3) yes
C44 . C45 C46 120.5(3) yes
O8 . C45 C46 113.7(3) yes
C45 . C46 C41 118.6(3) yes
C45 . C46 O7 116.9(3) yes
C41 . C46 O7 124.4(3) yes
O8 . C47 C48 106.7(3) yes
O8 . C47 H471 110.6 no
C48 . C47 H471 111.7 no
O8 . C47 H472 108.9 no
C48 . C47 H472 112.1 no
H471 . C47 H472 106.9 no
C47 . C48 H482 109.6 no
C47 . C48 H481 108.1 no
H482 . C48 H481 109.1 no
C47 . C48 H483 111.9 no
H482 . C48 H483 107.9 no
H481 . C48 H483 110.2 no
S1 . C49 N5 179.0(3) yes
O9 . C50 H502 106.3 no
O9 . C50 H501 107.0 no
H502 . C50 H501 111.0 no
O9 . C50 H503 108.4 no
H502 . C50 H503 112.4 no
H501 . C50 H503 111.4 no

loop_
_geom_bond_atom_site_label_1
_geom_bond_atom_site_label_2
_geom_bond_site_symmetry_2
_geom_bond_distance
_geom_bond_publ_flag
Cu1 Cu2 1_655 3.5549(10) yes
Cu1 N1 . 1.923(3) yes
Cu1 N2 . 1.926(2) yes
Cu1 O3 . 1.882(2) yes
Cu1 O4 . 1.890(2) yes
Cu2 N3 . 1.927(3) yes
Cu2 N4 . 1.936(2) yes
Cu2 O6 . 1.893(2) yes
Cu2 O7 . 1.895(2) yes
K1 O1 . 3.105(3) yes
K1 O2 . 3.025(3) yes
K1 O3 . 2.728(3) yes
K1 O4 . 2.662(2) yes
K1 O5 . 3.239(3) yes
K1 O6 . 2.748(3) yes
K1 O7 . 2.670(2) yes
K1 O8 . 3.096(3) yes
N1 C9 . 1.298(4) yes
N1 C10 . 1.475(3) yes
N2 C15 . 1.475(4) yes
N2 C16 . 1.288(4) yes
N3 C33 . 1.273(4) yes
N3 C34 . 1.482(3) yes
N4 C39 . 1.468(4) yes
N4 C40 . 1.287(4) yes
N5 C49 . 1.159(4) yes
O1 C2 . 1.427(4) yes
O1 C4 . 1.366(4) yes
O2 C21 . 1.381(4) yes
O2 C23 . 1.427(4) yes
O3 C3 . 1.309(4) yes
O4 C22 . 1.302(4) yes
O5 C26 . 1.440(4) yes
O5 C28 . 1.373(4) yes
O6 C27 . 1.320(4) yes
O7 C46 . 1.313(4) yes
O8 C45 . 1.359(4) yes
O8 C47 . 1.444(4) yes
O9 C50 . 1.351(6) yes
O9 H1 . 0.893 no
S1 C49 . 1.640(3) yes
C1 C2 . 1.491(5) yes
C1 H11 . 0.963 no
C1 H13 . 0.958 no
C1 H12 . 0.948 no
C2 H21 . 0.970 no
C2 H22 . 0.971 no
C3 C4 . 1.428(4) yes
C3 C8 . 1.413(5) yes
C4 C5 . 1.380(4) yes
C5 C6 . 1.395(5) yes
C5 H51 . 0.944 no
C6 C7 . 1.375(5) yes
C6 H61 . 0.941 no
C7 C8 . 1.416(4) yes
C7 H71 . 0.944 no
C8 C9 . 1.435(5) yes
C9 H91 . 0.984 no
C10 C11 . 1.515(4) yes
C10 C15 . 1.530(3) yes
C10 H101 . 0.992 no
C11 C12 . 1.526(4) yes
C11 H111 . 0.985 no
C11 H112 . 0.967 no
C12 C13 . 1.517(4) yes
C12 H121 . 0.976 no
C12 H122 . 0.989 no
C13 C14 . 1.520(5) yes
C13 H131 . 0.972 no
C13 H132 . 0.980 no
C14 C15 . 1.534(4) yes
C14 H142 . 0.980 no
C14 H141 . 0.962 no
C15 H151 . 0.978 no
C16 C17 . 1.439(5) yes
C16 H161 . 0.957 no
C17 C18 . 1.420(4) yes
C17 C22 . 1.412(5) yes
C18 C19 . 1.359(5) yes
C18 H181 . 0.946 no
C19 C20 . 1.402(6) yes
C19 H191 . 0.922 no
C20 C21 . 1.386(4) yes
C20 H201 . 0.940 no
C21 C22 . 1.424(5) yes
C23 C24 . 1.497(6) yes
C23 H232 . 0.987 no
C23 H231 . 0.980 no
C24 H241 . 0.965 no
C24 H243 . 0.965 no
C24 H242 . 0.984 no
C25 C26 . 1.512(5) yes
C25 H251 . 0.979 no
C25 H252 . 0.961 no
C25 H253 . 0.965 no
C26 H262 . 0.978 no
C26 H261 . 0.973 no
C27 C28 . 1.433(4) yes
C27 C32 . 1.405(5) yes
C28 C29 . 1.377(4) yes
C29 C30 . 1.410(5) yes
C29 H291 . 0.946 no
C30 C31 . 1.358(5) yes
C30 H301 . 0.944 no
C31 C32 . 1.416(4) yes
C31 H311 . 0.952 no
C32 C33 . 1.459(5) yes
C33 H331 . 0.950 no
C34 C35 . 1.524(4) yes
C34 C39 . 1.536(3) yes
C34 H341 . 0.982 no
C35 C36 . 1.528(4) yes
C35 H352 . 0.987 no
C35 H351 . 0.948 no
C36 C37 . 1.520(4) yes
C36 H361 . 0.992 no
C36 H362 . 0.961 no
C37 C38 . 1.532(5) yes
C37 H371 . 0.967 no
C37 H372 . 0.974 no
C38 C39 . 1.528(4) yes
C38 H381 . 0.981 no
C38 H382 . 0.965 no
C39 H391 . 0.988 no
C40 C41 . 1.435(5) yes
C40 H401 . 0.953 no
C41 C42 . 1.410(4) yes
C41 C46 . 1.418(5) yes
C42 C43 . 1.378(6) yes
C42 H421 . 0.923 no
C43 C44 . 1.404(5) yes
C43 H431 . 0.932 no
C44 C45 . 1.373(4) yes
C44 H441 . 0.938 no
C45 C46 . 1.433(5) yes
C47 C48 . 1.505(6) yes
C47 H471 . 0.994 no
C47 H472 . 0.984 no
C48 H482 . 0.971 no
C48 H481 . 0.975 no
C48 H483 . 0.987 no
C50 H502 . 0.940 no
C50 H501 . 0.925 no
C50 H503 . 0.943 no

loop_
_geom_hbond_atom_site_label_D
_geom_hbond_atom_site_label_H
_geom_hbond_atom_site_label_A
_geom_hbond_site_symmetry_A
_geom_hbond_angle_DHA
_geom_hbond_distance_DH
_geom_hbond_distance_HA
_geom_hbond_distance_DA
_geom_hbond_publ_flag
C15 H151 O6 1_655 141 0.98 2.39 3.216(5) yes
C34 H341 O4 1_455 141 0.98 2.49 3.311(5) yes
C35 H351 N5 1_454 161 0.95 2.56 3.473(5) yes
O9 H1 N5 . 173 0.89 1.88 2.766(5) yes
